data_1517781
loop_
_publ_author_name
'Hui-Fen Qian'
'Yuan Liu'
'Tao Tao'
'Ke-Hua Gu'
'Gui Yin'
'Wei Huang'

_publ_section_title
;
 Four sodium tetrafluoroborate directed supramolecular networks having 3-
 and 3,8-disubstituted 1,10-phenanthroline ligands
;
_journal_name_full
;
Inorganica Chimica Acta
;
_journal_page_first 1
_journal_page_last 8
_journal_volume 405
_journal_year 2013
_chemical_formula_moiety 'C24 H14 B Br2 F4 N4 Na'
_chemical_formula_sum 'C24 H14 B Br2 F4 N4 Na'
_chemical_formula_weight 628.01
_space_group_IT_number 15
_symmetry_cell_setting monoclinic
_symmetry_space_group_name_Hall '-C 2yc'
_symmetry_space_group_name_H-M 'C 1 2/c 1'
_atom_sites_solution_hydrogens geom
_atom_sites_solution_primary direct
_atom_sites_solution_secondary difmap
_cell_angle_alpha 90.00
_cell_angle_beta 118.06(3)
_cell_angle_gamma 90.00
_cell_formula_units_Z 4
_cell_length_a 17.636(4)
_cell_length_b 13.429(3)
_cell_length_c 11.648(2)
_cell_measurement_reflns_used 4934
_cell_measurement_temperature 173(2)
_cell_measurement_theta_max 27.4835
_cell_measurement_theta_min 3.5805
_cell_volume 2434.4(11)
_computing_cell_refinement 'CrystalClear (Rigaku Corp., 2001)'
_computing_data_collection 'CrystalClear (Molecular Structure Corporation & Rigaku Corporation, 2001)'
_computing_data_reduction 'TEXSAN (Molecular Structure Corporation & Rigaku Corporation, 2000)'
_computing_molecular_graphics SHELXTL
_computing_publication_material SHELXTL
_computing_structure_refinement SHELXTL
_computing_structure_solution 'SHELXTL (BRUKER 2000)'
_diffrn_ambient_temperature 173(2)
_diffrn_detector_area_resol_mean 14.6199
_diffrn_measured_fraction_theta_full 0.970
_diffrn_measured_fraction_theta_max 0.970
_diffrn_measurement_device_type 'Rigaku Mercury CCD area-detector'
_diffrn_measurement_method '\f and \w scans'
_diffrn_radiation_monochromator 'graphite monochromator'
_diffrn_radiation_source 'Rigaku rotating anode'
_diffrn_radiation_type MoK\a
_diffrn_radiation_wavelength 0.71073
_diffrn_reflns_av_R_equivalents 0.0652
_diffrn_reflns_av_sigmaI/netI 0.0352
_diffrn_reflns_limit_h_max 19
_diffrn_reflns_limit_h_min -20
_diffrn_reflns_limit_k_max 15
_diffrn_reflns_limit_k_min -14
_diffrn_reflns_limit_l_max 13
_diffrn_reflns_limit_l_min -11
_diffrn_reflns_number 9910
_diffrn_reflns_theta_full 25.01
_diffrn_reflns_theta_max 25.01
_diffrn_reflns_theta_min 3.58
_diffrn_standards_decay_% 0
_diffrn_standards_interval_count 0
_diffrn_standards_interval_time 0
_diffrn_standards_number 0
_exptl_absorpt_coefficient_mu 3.400
_exptl_absorpt_correction_T_max 0.7114
_exptl_absorpt_correction_T_min 0.6833
_exptl_absorpt_correction_type empirical
_exptl_absorpt_process_details '(REQAB, Jacobson, 1998)'
_exptl_crystal_colour colorless
_exptl_crystal_density_diffrn 1.713
_exptl_crystal_density_method 'not measured'
_exptl_crystal_description needle
_exptl_crystal_F_000 1232
_exptl_crystal_size_max 0.40
_exptl_crystal_size_mid 0.10
_exptl_crystal_size_min 0.10
_refine_diff_density_max 2.402
_refine_diff_density_min -0.696
_refine_diff_density_rms 0.092
_refine_ls_extinction_method none
_refine_ls_goodness_of_fit_ref 0.962
_refine_ls_hydrogen_treatment constr
_refine_ls_matrix_type full
_refine_ls_number_parameters 164
_refine_ls_number_reflns 2076
_refine_ls_number_restraints 0
_refine_ls_restrained_S_all 0.962
_refine_ls_R_factor_all 0.0714
_refine_ls_R_factor_gt 0.0677
_refine_ls_shift/su_max 0.000
_refine_ls_shift/su_mean 0.000
_refine_ls_structure_factor_coef Fsqd
_refine_ls_weighting_details 'calc w=1/[\s^2^(Fo^2^)+(0.0107P)^2^+34.4976P] where P=(Fo^2^+2Fc^2^)/3'
_refine_ls_weighting_scheme calc
_refine_ls_wR_factor_gt 0.1342
_refine_ls_wR_factor_ref 0.1362
_reflns_number_gt 1968
_reflns_number_total 2076
_reflns_threshold_expression >2sigma(I)
_cod_data_source_file ICA-2013-405-1-8-1.cif
_cod_data_source_block 1
_cod_original_cell_volume 2434.5(11)
_cod_original_sg_symbol_H-M 'C 2/c'
_cod_database_code 1517781

loop_
_symmetry_equiv_pos_as_xyz
'x, y, z'
'-x, y, -z+1/2'
'x+1/2, y+1/2, z'
'-x+1/2, y+1/2, -z+1/2'
'-x, -y, -z'
'x, -y, z-1/2'
'-x+1/2, -y+1/2, -z'
'x+1/2, -y+1/2, z-1/2'

loop_
_atom_site_label
_atom_site_type_symbol
_atom_site_fract_x
_atom_site_fract_y
_atom_site_fract_z
_atom_site_U_iso_or_equiv
_atom_site_adp_type
_atom_site_occupancy
_atom_site_symmetry_multiplicity
_atom_site_calc_flag
_atom_site_refinement_flags
Na1 Na 1.0000 0.33580(19) 0.7500 0.0307(6) Uani 1 2 d S
B1 B 1.0000 0.5566(7) 0.7500 0.043(2) Uani 1 2 d S
Br1 Br 0.91788(4) 0.03851(6) 0.30484(6) 0.0644(3) Uani 1 1 d .
C1 C 0.9332(3) 0.1656(4) 0.5085(5) 0.0391(12) Uani 1 1 d .
H1 H 0.9829 0.1884 0.5046 0.047 Uiso 1 1 calc R
C2 C 0.8836(3) 0.0903(4) 0.4226(5) 0.0408(13) Uani 1 1 d .
C3 C 0.8104(3) 0.0574(4) 0.4248(5) 0.0411(13) Uani 1 1 d .
H3 H 0.7757 0.0071 0.3664 0.049 Uiso 1 1 calc R
C4 C 0.7880(3) 0.0992(3) 0.5146(5) 0.0328(11) Uani 1 1 d .
C5 C 0.7122(3) 0.0693(4) 0.5231(5) 0.0427(14) Uani 1 1 d .
H5 H 0.6753 0.0203 0.4648 0.051 Uiso 1 1 calc R
C6 C 0.6925(3) 0.1097(4) 0.6128(5) 0.0403(12) Uani 1 1 d .
H6 H 0.6426 0.0883 0.6173 0.048 Uiso 1 1 calc R
C7 C 0.7465(3) 0.1839(4) 0.7001(5) 0.0350(11) Uani 1 1 d .
C8 C 0.7300(4) 0.2274(4) 0.7966(6) 0.0439(13) Uani 1 1 d .
H8 H 0.6812 0.2070 0.8050 0.053 Uiso 1 1 calc R
C9 C 0.7838(4) 0.2987(4) 0.8777(6) 0.0464(13) Uani 1 1 d .
H9 H 0.7732 0.3279 0.9430 0.056 Uiso 1 1 calc R
C10 C 0.8544(4) 0.3276(4) 0.8631(5) 0.0380(12) Uani 1 1 d .
H10 H 0.8910 0.3779 0.9191 0.046 Uiso 1 1 calc R
C11 C 0.8217(3) 0.2176(3) 0.6938(4) 0.0293(10) Uani 1 1 d .
C12 C 0.8417(3) 0.1738(3) 0.5992(4) 0.0291(10) Uani 1 1 d .
F1 F 1.0712(3) 0.6139(3) 0.8159(5) 0.0928(16) Uani 1 1 d .
F2 F 1.0068(3) 0.4937(3) 0.6604(4) 0.0711(11) Uani 1 1 d .
N1 N 0.9138(2) 0.2062(3) 0.5941(4) 0.0309(9) Uani 1 1 d .
N2 N 0.8737(3) 0.2884(3) 0.7739(4) 0.0317(9) Uani 1 1 d .

loop_
_atom_site_aniso_label
_atom_site_aniso_U_11
_atom_site_aniso_U_22
_atom_site_aniso_U_33
_atom_site_aniso_U_23
_atom_site_aniso_U_13
_atom_site_aniso_U_12
Na1 0.0305(13) 0.0255(13) 0.0306(13) 0.000 0.0098(11) 0.000
B1 0.027(4) 0.043(5) 0.050(5) 0.000 0.011(4) 0.000
Br1 0.0538(4) 0.0739(5) 0.0540(4) -0.0340(3) 0.0159(3) 0.0088(3)
C1 0.031(3) 0.041(3) 0.035(3) -0.008(2) 0.008(2) 0.005(2)
C2 0.040(3) 0.035(3) 0.033(3) -0.008(2) 0.005(2) 0.011(2)
C3 0.040(3) 0.026(3) 0.035(3) -0.004(2) -0.002(2) 0.004(2)
C4 0.034(3) 0.019(2) 0.031(2) 0.0027(19) 0.003(2) 0.0032(19)
C5 0.033(3) 0.027(3) 0.044(3) 0.008(2) -0.001(2) -0.006(2)
C6 0.037(3) 0.030(3) 0.046(3) 0.010(2) 0.013(2) 0.001(2)
C7 0.031(3) 0.030(3) 0.037(3) 0.013(2) 0.010(2) 0.000(2)
C8 0.048(3) 0.038(3) 0.050(3) 0.012(3) 0.027(3) 0.001(2)
C9 0.057(3) 0.047(3) 0.040(3) 0.004(3) 0.027(3) -0.001(3)
C10 0.049(3) 0.034(3) 0.029(3) 0.000(2) 0.017(2) 0.001(2)
C11 0.031(2) 0.025(2) 0.026(2) 0.0077(19) 0.0084(19) 0.0057(19)
C12 0.025(2) 0.020(2) 0.028(2) 0.0039(18) -0.0004(19) 0.0021(17)
F1 0.064(3) 0.075(3) 0.097(3) 0.008(2) 0.003(2) -0.042(2)
F2 0.104(3) 0.047(2) 0.081(3) 0.007(2) 0.059(3) 0.018(2)
N1 0.029(2) 0.028(2) 0.026(2) -0.0027(16) 0.0048(16) 0.0028(16)
N2 0.032(2) 0.026(2) 0.030(2) 0.0006(17) 0.0090(17) -0.0004(17)

loop_
_atom_type_symbol
_atom_type_description
_atom_type_scat_dispersion_real
_atom_type_scat_dispersion_imag
_atom_type_scat_source
C C 0.0033 0.0016 'International Tables Vol C Tables 4.2.6.8 and 6.1.1.4'
H H 0.0000 0.0000 'International Tables Vol C Tables 4.2.6.8 and 6.1.1.4'
N N 0.0061 0.0033 'International Tables Vol C Tables 4.2.6.8 and 6.1.1.4'
O O 0.0106 0.0060 'International Tables Vol C Tables 4.2.6.8 and 6.1.1.4'
Br Br -0.2901 2.4595 'International Tables Vol C Tables 4.2.6.8 and 6.1.1.4'
Na Na 0.0362 0.0249 'International Tables Vol C Tables 4.2.6.8 and 6.1.1.4'
B B 0.0013 0.0007 'International Tables Vol C Tables 4.2.6.8 and 6.1.1.4'
F F 0.0171 0.0103 'International Tables Vol C Tables 4.2.6.8 and 6.1.1.4'

loop_
_geom_angle_atom_site_label_1
_geom_angle_atom_site_label_2
_geom_angle_atom_site_label_3
_geom_angle
_geom_angle_site_symmetry_1
_geom_angle_site_symmetry_3
F2 Na1 F2 55.05(19) 2_756 .
F2 Na1 N1 144.08(15) 2_756 .
F2 Na1 N1 116.49(14) . .
F2 Na1 N1 116.49(14) 2_756 2_756
F2 Na1 N1 144.08(15) . 2_756
N1 Na1 N1 89.8(2) . 2_756
F2 Na1 N2 86.92(14) 2_756 .
F2 Na1 N2 120.92(15) . .
N1 Na1 N2 67.74(14) . .
N1 Na1 N2 90.66(14) 2_756 .
F2 Na1 N2 120.92(15) 2_756 2_756
F2 Na1 N2 86.92(14) . 2_756
N1 Na1 N2 90.66(14) . 2_756
N1 Na1 N2 67.74(14) 2_756 2_756
N2 Na1 N2 149.9(2) . 2_756
F1 B1 F1 111.1(8) 2_756 .
F1 B1 F2 107.6(3) 2_756 .
F1 B1 F2 112.6(3) . .
F1 B1 F2 112.6(3) 2_756 2_756
F1 B1 F2 107.6(3) . 2_756
F2 B1 F2 105.2(7) . 2_756
N1 C1 C2 122.9(5) . .
N1 C1 H1 118.5 . .
C2 C1 H1 118.5 . .
C3 C2 C1 119.6(5) . .
C3 C2 Br1 121.6(4) . .
C1 C2 Br1 118.8(4) . .
C2 C3 C4 118.9(5) . .
C2 C3 H3 120.6 . .
C4 C3 H3 120.6 . .
C3 C4 C12 118.3(5) . .
C3 C4 C5 122.4(5) . .
C12 C4 C5 119.3(5) . .
C6 C5 C4 121.4(5) . .
C6 C5 H5 119.3 . .
C4 C5 H5 119.3 . .
C5 C6 C7 120.1(5) . .
C5 C6 H6 119.9 . .
C7 C6 H6 119.9 . .
C8 C7 C11 116.9(5) . .
C8 C7 C6 122.6(5) . .
C11 C7 C6 120.5(5) . .
C9 C8 C7 120.2(5) . .
C9 C8 H8 119.9 . .
C7 C8 H8 119.9 . .
C8 C9 C10 118.9(5) . .
C8 C9 H9 120.6 . .
C10 C9 H9 120.6 . .
N2 C10 C9 123.5(5) . .
N2 C10 H10 118.2 . .
C9 C10 H10 118.2 . .
N2 C11 C7 122.2(4) . .
N2 C11 C12 119.3(4) . .
C7 C11 C12 118.6(4) . .
N1 C12 C4 121.8(5) . .
N1 C12 C11 118.1(4) . .
C4 C12 C11 120.1(4) . .
B1 F2 Na1 99.9(4) . .
C1 N1 C12 118.5(4) . .
C1 N1 Na1 124.3(3) . .
C12 N1 Na1 117.2(3) . .
C11 N2 C10 118.4(4) . .
C11 N2 Na1 117.6(3) . .
C10 N2 Na1 124.0(3) . .

loop_
_geom_bond_atom_site_label_1
_geom_bond_atom_site_label_2
_geom_bond_distance
_geom_bond_site_symmetry_2
Na1 F2 2.391(4) 2_756
Na1 F2 2.391(4) .
Na1 N1 2.457(4) .
Na1 N1 2.457(4) 2_756
Na1 N2 2.455(4) .
Na1 N2 2.455(4) 2_756
B1 F1 1.360(6) 2_756
B1 F1 1.360(6) .
B1 F2 1.391(7) .
B1 F2 1.391(7) 2_756
Br1 C2 1.874(5) .
C1 N1 1.315(6) .
C1 C2 1.403(7) .
C1 H1 0.9500 .
C2 C3 1.376(9) .
C3 C4 1.398(8) .
C3 H3 0.9500 .
C4 C12 1.411(6) .
C4 C5 1.443(8) .
C5 C6 1.359(8) .
C5 H5 0.9500 .
C6 C7 1.423(7) .
C6 H6 0.9500 .
C7 C8 1.413(8) .
C7 C11 1.435(7) .
C8 C9 1.366(8) .
C8 H8 0.9500 .
C9 C10 1.389(8) .
C9 H9 0.9500 .
C10 N2 1.343(6) .
C10 H10 0.9500 .
C11 N2 1.346(6) .
C11 C12 1.432(7) .
C12 N1 1.372(6) .
